data_7211441
loop_
_publ_author_name
'd'Agostino, Simone'
'Grepioni, Fabrizia'
'Braga, Dario'
'Moreschi, Daniele'
'Fattori, Valeria'
'Delchiaro, Francesca'
'Di Motta, Simone'
'Negri, Fabrizia'

_publ_section_title
;
 Exciton coupling in molecular salts of 2-(1,8-naphthalimido)ethanoic acid
 and cyclic amines: modulation of the solid-state luminescence
;
_journal_issue 48
_journal_name_full CrystEngComm
_journal_page_first 10470
_journal_paper_doi 10.1039/c3ce41651h
_journal_volume 15
_journal_year 2013
_chemical_formula_sum 'C32 H36 N4 O12'
_chemical_formula_weight 668.64
_chemical_name_systematic
;
 ?
;
_space_group_IT_number 14
_symmetry_cell_setting monoclinic
_symmetry_space_group_name_Hall '-P 2ybc'
_symmetry_space_group_name_H-M 'P 1 21/c 1'
_atom_sites_solution_hydrogens geom
_atom_sites_solution_primary direct
_atom_sites_solution_secondary difmap
_audit_creation_method SHELXL-97
_cell_angle_alpha 90.00
_cell_angle_beta 100.002(12)
_cell_angle_gamma 90.00
_cell_formula_units_Z 2
_cell_length_a 16.0482(16)
_cell_length_b 6.7332(6)
_cell_length_c 14.5030(19)
_cell_measurement_reflns_used 819
_cell_measurement_temperature 293(2)
_cell_measurement_theta_max 29.3590
_cell_measurement_theta_min 2.7150
_cell_volume 1543.3(3)
_computing_cell_refinement
;
CrysAlisPro, Oxford Diffraction Ltd.,
Version 1.171.35.21 (release 20-01-2012 CrysAlis171 .NET)
(compiled Jan 23 2012,18:06:46)
;
_computing_data_collection
;
CrysAlisPro, Oxford Diffraction Ltd.,
Version 1.171.35.21 (release 20-01-2012 CrysAlis171 .NET)
(compiled Jan 23 2012,18:06:46)
;
_computing_data_reduction
;
CrysAlisPro, Oxford Diffraction Ltd.,
Version 1.171.35.21 (release 20-01-2012 CrysAlis171 .NET)
(compiled Jan 23 2012,18:06:46)
;
_computing_structure_refinement 'SHELXL-97 (Sheldrick, 2008)'
_computing_structure_solution 'SHELXS-97 (Sheldrick, 2008)'
_diffrn_ambient_temperature 293(2)
_diffrn_detector_area_resol_mean 16.1340
_diffrn_measured_fraction_theta_full 0.999
_diffrn_measured_fraction_theta_max 0.825
_diffrn_measurement_details
;
  1 omega  -17.00   20.00   1.0000  100.0000
omega____ theta____ kappa____ phi______ frames
    -      -17.5173  -99.0000  150.0000 37

  2 omega   20.00   91.00   1.0000  100.0000
omega____ theta____ kappa____ phi______ frames
    -       19.0017   38.0000 -120.0000 71

  3 omega  -52.00   61.00   1.0000  100.0000
omega____ theta____ kappa____ phi______ frames
    -       19.0017  -19.0000   60.0000 113

;
_diffrn_measurement_device_type 'Xcalibur, Sapphire3'
_diffrn_measurement_method 'omega scan'
_diffrn_radiation_monochromator graphite
_diffrn_radiation_source 'Enhance (Mo) X-ray Source'
_diffrn_radiation_type MoK\a
_diffrn_radiation_wavelength 0.71073
_diffrn_reflns_av_R_equivalents 0.0547
_diffrn_reflns_av_sigmaI/netI 0.1324
_diffrn_reflns_limit_h_max 21
_diffrn_reflns_limit_h_min -18
_diffrn_reflns_limit_k_max 7
_diffrn_reflns_limit_k_min -9
_diffrn_reflns_limit_l_max 9
_diffrn_reflns_limit_l_min -19
_diffrn_reflns_number 6682
_diffrn_reflns_theta_full 25.00
_diffrn_reflns_theta_max 29.42
_diffrn_reflns_theta_min 2.85
_exptl_absorpt_coefficient_mu 0.111
_exptl_absorpt_correction_T_max 1.00000
_exptl_absorpt_correction_T_min 0.58910
_exptl_absorpt_correction_type multi-scan
_exptl_absorpt_process_details
;
CrysAlisPro, Agilent Technologies,
Version 1.171.35.21 (release 20-01-2012 CrysAlis171 .NET)
(compiled Jan 23 2012,18:06:46)
Empirical absorption correction using spherical harmonics,
 implemented in SCALE3 ABSPACK scaling algorithm.
;
_exptl_crystal_colour colorless
_exptl_crystal_density_diffrn 1.439
_exptl_crystal_density_method 'not measured'
_exptl_crystal_description needle
_exptl_crystal_F_000 704
_exptl_crystal_size_max 0.12
_exptl_crystal_size_mid 0.042
_exptl_crystal_size_min 0.033
_refine_diff_density_max 0.216
_refine_diff_density_min -0.187
_refine_diff_density_rms 0.047
_refine_ls_extinction_coef 0.0032(12)
_refine_ls_extinction_expression Fc^*^=kFc[1+0.001xFc^2^\l^3^/sin(2\q)]^-1/4^
_refine_ls_extinction_method SHELXL
_refine_ls_goodness_of_fit_ref 0.958
_refine_ls_hydrogen_treatment mixed
_refine_ls_matrix_type full
_refine_ls_number_parameters 242
_refine_ls_number_reflns 3518
_refine_ls_number_restraints 0
_refine_ls_restrained_S_all 0.958
_refine_ls_R_factor_all 0.1919
_refine_ls_R_factor_gt 0.0642
_refine_ls_shift/su_max 0.000
_refine_ls_shift/su_mean 0.000
_refine_ls_structure_factor_coef Fsqd
_refine_ls_weighting_details 'calc w=1/[\s^2^(Fo^2^)+(0.0403P)^2^+0.0000P] where P=(Fo^2^+2Fc^2^)/3'
_refine_ls_weighting_scheme calc
_refine_ls_wR_factor_gt 0.0997
_refine_ls_wR_factor_ref 0.1411
_reflns_number_gt 1441
_reflns_number_total 3518
_reflns_threshold_expression >2\s(I)
_cod_data_source_file c3ce41651h.txt
_cod_data_source_block nmigly2a1piperazina_3_r2
_cod_original_sg_symbol_H-M P21/c
_cod_database_code 7211441

loop_
_symmetry_equiv_pos_as_xyz
'x, y, z'
'-x, y+1/2, -z+1/2'
'-x, -y, -z'
'x, -y-1/2, z-1/2'

loop_
_atom_site_label
_atom_site_type_symbol
_atom_site_fract_x
_atom_site_fract_y
_atom_site_fract_z
_atom_site_U_iso_or_equiv
_atom_site_adp_type
_atom_site_occupancy
_atom_site_symmetry_multiplicity
_atom_site_calc_flag
_atom_site_refinement_flags
O1W O 0.14646(19) 0.8390(5) 0.2990(2) 0.0636(8) Uani 1 1 d .
N3 N 0.94776(18) 0.8388(4) 0.4587(2) 0.0422(8) Uani 1 1 d .
C2V C 0.9413(2) 1.0390(4) 0.4144(2) 0.0454(9) Uani 1 1 d .
H2V1 H 0.8838 1.0618 0.3824 0.054 Uiso 1 1 calc R
H2V2 H 0.9786 1.0467 0.3686 0.054 Uiso 1 1 calc R
C1V C 1.0344(2) 0.8047(4) 0.5113(3) 0.0480(10) Uani 1 1 d .
H1V1 H 1.0743 0.8069 0.4682 0.058 Uiso 1 1 calc R
H1V2 H 1.0372 0.6746 0.5404 0.058 Uiso 1 1 calc R
O2W O 0.9654(2) 1.5581(5) 0.3261(2) 0.0820(11) Uani 1 1 d .
H2X H 0.899(3) 0.821(5) 0.503(3) 0.111(15) Uiso 1 1 d .
H1X H 0.936(2) 0.743(5) 0.411(3) 0.075(13) Uiso 1 1 d .
H1WA H 0.147(3) 0.717(6) 0.328(3) 0.099(16) Uiso 1 1 d .
H2WA H 1.020(2) 1.516(5) 0.337(3) 0.075(14) Uiso 1 1 d .
H1WB H 0.165(3) 0.925(7) 0.342(3) 0.12(2) Uiso 1 1 d .
H2WB H 0.935(3) 1.479(6) 0.288(3) 0.12(2) Uiso 1 1 d .
O2 O 0.13303(13) 0.4849(3) 0.39511(17) 0.0504(7) Uani 1 1 d .
N1 N 0.29310(16) 0.1983(3) 0.3098(2) 0.0357(7) Uani 1 1 d .
O1 O 0.16522(13) 0.1648(3) 0.41479(17) 0.0485(7) Uani 1 1 d .
C6 C 0.35467(19) -0.1598(4) 0.2469(2) 0.0332(8) Uani 1 1 d .
O3 O 0.38384(15) 0.1699(3) 0.44684(17) 0.0525(7) Uani 1 1 d .
O4 O 0.20508(15) 0.2334(3) 0.17054(18) 0.0586(8) Uani 1 1 d .
C12 C 0.2601(2) 0.1361(5) 0.2190(3) 0.0393(9) Uani 1 1 d .
C5 C 0.3848(2) -0.3419(5) 0.2162(3) 0.0398(9) Uani 1 1 d .
C1 C 0.38597(19) -0.0917(4) 0.3384(2) 0.0335(8) Uani 1 1 d .
C7 C 0.29435(19) -0.0502(4) 0.1860(2) 0.0368(8) Uani 1 1 d .
C2 C 0.44453(19) -0.2026(4) 0.3965(3) 0.0428(9) Uani 1 1 d .
H2 H 0.4648 -0.1576 0.4569 0.051 Uiso 1 1 calc R
C4 C 0.4444(2) -0.4511(5) 0.2791(3) 0.0489(10) Uani 1 1 d .
H4 H 0.4636 -0.5724 0.2605 0.059 Uiso 1 1 calc R
C14 C 0.17822(19) 0.3361(5) 0.3862(2) 0.0361(8) Uani 1 1 d .
C11 C 0.3561(2) 0.0990(4) 0.3707(3) 0.0364(8) Uani 1 1 d .
C13 C 0.2558(2) 0.3753(4) 0.3435(2) 0.0437(9) Uani 1 1 d .
H13A H 0.2409 0.4668 0.2916 0.052 Uiso 1 1 calc R
H13B H 0.2981 0.4397 0.3898 0.052 Uiso 1 1 calc R
C3 C 0.4742(2) -0.3820(5) 0.3666(3) 0.0490(10) Uani 1 1 d .
H3 H 0.5146 -0.4545 0.4067 0.059 Uiso 1 1 calc R
C10 C 0.3513(2) -0.4078(5) 0.1253(3) 0.0557(11) Uani 1 1 d .
H10 H 0.3693 -0.5287 0.1047 0.067 Uiso 1 1 calc R
C8 C 0.2641(2) -0.1180(5) 0.0979(3) 0.0550(11) Uani 1 1 d .
H8 H 0.2241 -0.0440 0.0580 0.066 Uiso 1 1 calc R
C9 C 0.2933(3) -0.2996(6) 0.0668(3) 0.0639(11) Uani 1 1 d .
H9 H 0.2729 -0.3449 0.0065 0.077 Uiso 1 1 calc R

loop_
_atom_site_aniso_label
_atom_site_aniso_U_11
_atom_site_aniso_U_22
_atom_site_aniso_U_33
_atom_site_aniso_U_23
_atom_site_aniso_U_13
_atom_site_aniso_U_12
O1W 0.085(2) 0.0455(16) 0.060(2) 0.0077(18) 0.0133(17) -0.0016(16)
N3 0.0413(19) 0.0367(16) 0.049(2) -0.0082(17) 0.0092(17) -0.0083(14)
C2V 0.048(2) 0.043(2) 0.045(2) -0.0013(19) 0.0081(19) -0.0029(17)
C1V 0.050(2) 0.0367(19) 0.058(3) -0.0045(19) 0.010(2) 0.0006(16)
O2W 0.054(2) 0.089(2) 0.096(3) -0.047(2) -0.0083(19) 0.0195(18)
O2 0.0482(15) 0.0378(13) 0.0677(19) -0.0020(12) 0.0173(14) 0.0121(11)
N1 0.0356(16) 0.0345(15) 0.0385(19) 0.0012(14) 0.0108(14) 0.0050(12)
O1 0.0594(16) 0.0355(12) 0.0568(18) 0.0015(12) 0.0277(14) -0.0050(11)
C6 0.0300(18) 0.0375(17) 0.034(2) 0.0035(17) 0.0117(17) -0.0033(15)
O3 0.0677(18) 0.0501(14) 0.0376(16) -0.0101(13) 0.0030(14) 0.0012(12)
O4 0.0442(15) 0.0631(15) 0.065(2) 0.0156(14) -0.0011(14) 0.0132(12)
C12 0.0282(19) 0.044(2) 0.047(2) 0.0101(19) 0.0116(18) 0.0007(16)
C5 0.036(2) 0.0445(19) 0.042(2) -0.0036(19) 0.0152(19) -0.0039(17)
C1 0.0324(19) 0.0347(17) 0.035(2) 0.0026(17) 0.0094(17) 0.0005(15)
C7 0.0306(19) 0.049(2) 0.032(2) 0.0047(18) 0.0084(17) -0.0020(16)
C2 0.041(2) 0.049(2) 0.038(2) 0.0036(18) 0.0042(18) 0.0019(17)
C4 0.047(2) 0.038(2) 0.068(3) 0.003(2) 0.027(2) 0.0065(17)
C14 0.0330(19) 0.0381(18) 0.036(2) -0.0027(18) 0.0023(17) -0.0041(16)
C11 0.034(2) 0.0402(18) 0.035(2) 0.0070(19) 0.0070(18) -0.0023(16)
C13 0.045(2) 0.0316(17) 0.058(3) 0.0023(17) 0.018(2) 0.0028(15)
C3 0.045(2) 0.047(2) 0.056(3) 0.014(2) 0.012(2) 0.0153(17)
C10 0.056(3) 0.060(2) 0.056(3) -0.017(2) 0.022(2) -0.002(2)
C8 0.046(2) 0.074(3) 0.042(3) 0.004(2) 0.000(2) 0.001(2)
C9 0.059(3) 0.089(3) 0.043(3) -0.021(2) 0.008(2) -0.004(2)

loop_
_atom_type_symbol
_atom_type_description
_atom_type_scat_dispersion_real
_atom_type_scat_dispersion_imag
_atom_type_scat_source
C C 0.0033 0.0016 'International Tables Vol C Tables 4.2.6.8 and 6.1.1.4'
H H 0.0000 0.0000 'International Tables Vol C Tables 4.2.6.8 and 6.1.1.4'
N N 0.0061 0.0033 'International Tables Vol C Tables 4.2.6.8 and 6.1.1.4'
O O 0.0106 0.0060 'International Tables Vol C Tables 4.2.6.8 and 6.1.1.4'

loop_
_geom_angle_atom_site_label_1
_geom_angle_atom_site_label_2
_geom_angle_atom_site_label_3
_geom_angle
_geom_angle_site_symmetry_3
C1V N3 C2V 110.6(2) .
N3 C2V C1V 109.5(3) 3_776
N3 C1V C2V 111.2(3) 3_776
C11 N1 C12 124.7(3) .
C11 N1 C13 118.4(3) .
C12 N1 C13 116.9(3) .
C7 C6 C1 121.0(3) .
C7 C6 C5 119.6(3) .
C1 C6 C5 119.4(3) .
O4 C12 N1 120.0(3) .
O4 C12 C7 122.8(3) .
N1 C12 C7 117.2(3) .
C10 C5 C4 123.3(3) .
C10 C5 C6 118.1(3) .
C4 C5 C6 118.6(3) .
C2 C1 C6 119.7(3) .
C2 C1 C11 120.3(3) .
C6 C1 C11 119.9(3) .
C8 C7 C6 120.6(3) .
C8 C7 C12 119.6(3) .
C6 C7 C12 119.8(3) .
C1 C2 C3 121.0(3) .
C3 C4 C5 121.1(3) .
O1 C14 O2 124.6(3) .
O1 C14 C13 119.6(3) .
O2 C14 C13 115.8(3) .
O3 C11 N1 120.0(3) .
O3 C11 C1 122.9(3) .
N1 C11 C1 117.1(3) .
N1 C13 C14 114.3(2) .
C4 C3 C2 120.2(3) .
C9 C10 C5 121.7(3) .
C7 C8 C9 120.4(3) .
C10 C9 C8 119.7(4) .

loop_
_geom_bond_atom_site_label_1
_geom_bond_atom_site_label_2
_geom_bond_distance
_geom_bond_site_symmetry_2
N3 C1V 1.483(4) .
N3 C2V 1.489(4) .
C2V C1V 1.508(4) 3_776
C1V C2V 1.508(4) 3_776
O2 C14 1.257(3) .
N1 C11 1.392(4) .
N1 C12 1.396(4) .
N1 C13 1.456(4) .
O1 C14 1.255(3) .
C6 C7 1.401(4) .
C6 C1 1.412(4) .
C6 C5 1.418(4) .
O3 C11 1.214(4) .
O4 C12 1.220(3) .
C12 C7 1.482(4) .
C5 C10 1.407(4) .
C5 C4 1.409(4) .
C1 C2 1.370(4) .
C1 C11 1.475(4) .
C7 C8 1.365(4) .
C2 C3 1.395(4) .
C4 C3 1.358(4) .
C14 C13 1.508(4) .
C10 C9 1.357(5) .
C8 C9 1.411(5) .
